data_4064429
loop_
_publ_author_name
'Peitz, Stephan'
'Peulecke, Normen'
'M\"uller, Bernd H.'
'Spannenberg, Anke'
'Drexler, Hans-Joachim'
'Rosenthal, Uwe'
'Al-Hazmi, Mohammed H.'
'Al-Eidan, Khalid E.'
'W\"ohl, Anina'
'M\"uller, Wolfgang'

_publ_section_title
;
 Heterobimetallic Al&#x2212;Cl&#x2212;Cr Intermediates with Relevance to
 the Selective Catalytic Ethene Trimerization Systems Consisting of
 CrCl3(THF)3, the Aminophosphorus Ligands Ph2PN(R)P(Ph)N(R)H, and
 Triethylaluminum
;
_journal_issue 8
_journal_name_full Organometallics
_journal_page_first 2364
_journal_paper_doi 10.1021/om200100g
_journal_volume 30
_journal_year 2011
_chemical_formula_sum 'C56 H78 Al2 Cl4 Cr2 N4 P4'
_chemical_formula_weight 1230.86
_chemical_name_systematic
; 
 ? 
;
_space_group_IT_number 14
_symmetry_cell_setting monoclinic
_symmetry_space_group_name_Hall '-P 2yn'
_symmetry_space_group_name_H-M 'P 1 21/n 1'
_atom_sites_solution_hydrogens geom
_atom_sites_solution_primary direct
_atom_sites_solution_secondary difmap
_audit_creation_method SHELXL-97
_cell_angle_alpha 90.00
_cell_angle_beta 98.103(3)
_cell_angle_gamma 90.00
_cell_formula_units_Z 2
_cell_length_a 11.4748(5)
_cell_length_b 15.2374(4)
_cell_length_c 17.9504(7)
_cell_measurement_reflns_used 6243
_cell_measurement_temperature 150(2)
_cell_measurement_theta_max 28.35
_cell_measurement_theta_min 1.75
_cell_volume 3107.2(2)
_computing_cell_refinement X-AREA
_computing_data_collection 'X-AREA (Stoe & Cie, 2005)'
_computing_data_reduction X-AREA
_computing_molecular_graphics 'DIAMOND (Brandenburg, 2007)'
_computing_structure_refinement 'SHELXL-97 (Sheldrick, 2008)'
_computing_structure_solution 'SHELXS-97 (Sheldrick, 2008)'
_diffrn_ambient_temperature 150(2)
_diffrn_measured_fraction_theta_full 0.993
_diffrn_measured_fraction_theta_max 0.993
_diffrn_measurement_device_type 'STOE IPDS II'
_diffrn_measurement_method \w
_diffrn_radiation_monochromator graphite
_diffrn_radiation_source 'fine-focus sealed tube'
_diffrn_radiation_type MoK\a
_diffrn_radiation_wavelength 0.71073
_diffrn_reflns_av_R_equivalents 0.0659
_diffrn_reflns_av_sigmaI/netI 0.0591
_diffrn_reflns_limit_h_max 15
_diffrn_reflns_limit_h_min -15
_diffrn_reflns_limit_k_max 20
_diffrn_reflns_limit_k_min -20
_diffrn_reflns_limit_l_max 23
_diffrn_reflns_limit_l_min -23
_diffrn_reflns_number 54911
_diffrn_reflns_theta_full 27.99
_diffrn_reflns_theta_max 27.99
_diffrn_reflns_theta_min 1.76
_exptl_absorpt_coefficient_mu 0.691
_exptl_absorpt_correction_T_max 0.9150
_exptl_absorpt_correction_T_min 0.5982
_exptl_absorpt_correction_type numerical
_exptl_absorpt_process_details 'X-SHAPE and X-RED32 (Stoe & Cie, 2005)'
_exptl_crystal_colour blue
_exptl_crystal_density_diffrn 1.316
_exptl_crystal_density_method 'not measured'
_exptl_crystal_description plate
_exptl_crystal_F_000 1288
_exptl_crystal_size_max 0.40
_exptl_crystal_size_mid 0.25
_exptl_crystal_size_min 0.07
_refine_diff_density_max 1.084
_refine_diff_density_min -0.708
_refine_diff_density_rms 0.079
_refine_ls_extinction_method none
_refine_ls_goodness_of_fit_ref 0.946
_refine_ls_hydrogen_treatment constr
_refine_ls_matrix_type full
_refine_ls_number_parameters 286
_refine_ls_number_reflns 7419
_refine_ls_number_restraints 23
_refine_ls_restrained_S_all 0.948
_refine_ls_R_factor_all 0.0851
_refine_ls_R_factor_gt 0.0534
_refine_ls_shift/su_max 0.001
_refine_ls_shift/su_mean 0.000
_refine_ls_structure_factor_coef Fsqd
_refine_ls_weighting_details 'calc w=1/[\s^2^(Fo^2^)+(0.0843P)^2^+0.0000P] where P=(Fo^2^+2Fc^2^)/3'
_refine_ls_weighting_scheme calc
_refine_ls_wR_factor_gt 0.1315
_refine_ls_wR_factor_ref 0.1407
_reflns_number_gt 4891
_reflns_number_total 7419
_reflns_threshold_expression >2sigma(I)
_cod_data_source_file om200100g_si_002.cif
_cod_data_source_block 2a
_cod_original_sg_symbol_H-M 'P 21/n'
_cod_database_code 4064429

loop_
_symmetry_equiv_pos_as_xyz
'x, y, z'
'-x+1/2, y+1/2, -z+1/2'
'-x, -y, -z'
'x-1/2, -y-1/2, z-1/2'

loop_
_atom_site_label
_atom_site_type_symbol
_atom_site_fract_x
_atom_site_fract_y
_atom_site_fract_z
_atom_site_U_iso_or_equiv
_atom_site_adp_type
_atom_site_occupancy
_atom_site_symmetry_multiplicity
_atom_site_calc_flag
_atom_site_refinement_flags
_atom_site_disorder_assembly
_atom_site_disorder_group
C25A C 0.4884(5) 0.0920(5) 0.6489(3) 0.0666(16) Uiso 0.779(8) 1 d PDU A 1
H25A H 0.4737 0.0348 0.6232 0.080 Uiso 0.779(8) 1 calc PR A 1
H25B H 0.4666 0.1389 0.6114 0.080 Uiso 0.779(8) 1 calc PR A 1
C26A C 0.6177(5) 0.0997(5) 0.6793(4) 0.0767(17) Uiso 0.779(8) 1 d PDU A 1
H26A H 0.6643 0.0954 0.6377 0.115 Uiso 0.779(8) 1 calc PR A 1
H26B H 0.6400 0.0522 0.7153 0.115 Uiso 0.779(8) 1 calc PR A 1
H26C H 0.6325 0.1564 0.7046 0.115 Uiso 0.779(8) 1 calc PR A 1
C25B C 0.5184(17) 0.1122(13) 0.6682(14) 0.069(2) Uiso 0.221(8) 1 d PDU A 2
H25C H 0.4835 0.1410 0.6208 0.083 Uiso 0.221(8) 1 calc PR A 2
H25D H 0.5749 0.1548 0.6947 0.083 Uiso 0.221(8) 1 calc PR A 2
C26B C 0.592(2) 0.0371(14) 0.6453(14) 0.071(2) Uiso 0.221(8) 1 d PDU A 2
H26D H 0.6543 0.0602 0.6190 0.107 Uiso 0.221(8) 1 calc PR A 2
H26E H 0.5415 -0.0026 0.6119 0.107 Uiso 0.221(8) 1 calc PR A 2
H26F H 0.6267 0.0050 0.6903 0.107 Uiso 0.221(8) 1 calc PR A 2
C27A C 0.2242(5) 0.0569(6) 0.7058(4) 0.0690(17) Uiso 0.628(8) 1 d PDU A 1
H27A H 0.2250 -0.0058 0.7201 0.083 Uiso 0.628(8) 1 calc PR A 1
H27B H 0.1756 0.0879 0.7389 0.083 Uiso 0.628(8) 1 calc PR A 1
C28A C 0.1609(8) 0.0638(6) 0.6263(4) 0.078(2) Uiso 0.628(8) 1 d PDU A 1
H28A H 0.0818 0.0388 0.6239 0.117 Uiso 0.628(8) 1 calc PR A 1
H28B H 0.2050 0.0315 0.5922 0.117 Uiso 0.628(8) 1 calc PR A 1
H28C H 0.1548 0.1257 0.6112 0.117 Uiso 0.628(8) 1 calc PR A 1
C27B C 0.2460(8) 0.0520(10) 0.6688(6) 0.074(2) Uiso 0.372(8) 1 d PDU A 2
H27C H 0.2170 0.0919 0.6267 0.089 Uiso 0.372(8) 1 calc PR A 2
H27D H 0.2636 -0.0059 0.6480 0.089 Uiso 0.372(8) 1 calc PR A 2
C28B C 0.1558(13) 0.0431(10) 0.7221(8) 0.073(3) Uiso 0.372(8) 1 d PDU A 2
H28D H 0.0821 0.0204 0.6947 0.110 Uiso 0.372(8) 1 calc PR A 2
H28E H 0.1416 0.1007 0.7434 0.110 Uiso 0.372(8) 1 calc PR A 2
H28F H 0.1853 0.0025 0.7628 0.110 Uiso 0.372(8) 1 calc PR A 2
C1 C 0.3690(3) 0.2928(2) 0.7417(2) 0.0407(8) Uani 1 1 d . . .
H1 H 0.3446 0.3384 0.7764 0.049 Uiso 1 1 calc R . .
C2 C 0.4814(4) 0.3239(3) 0.7140(3) 0.0634(12) Uani 1 1 d . . .
H2A H 0.5410 0.3369 0.7572 0.095 Uiso 1 1 calc R . .
H2B H 0.4648 0.3769 0.6834 0.095 Uiso 1 1 calc R . .
H2C H 0.5107 0.2777 0.6834 0.095 Uiso 1 1 calc R . .
C3 C 0.2723(4) 0.2831(3) 0.6765(2) 0.0528(10) Uani 1 1 d . . .
H3A H 0.2992 0.2454 0.6381 0.079 Uiso 1 1 calc R . .
H3B H 0.2513 0.3410 0.6549 0.079 Uiso 1 1 calc R . .
H3C H 0.2033 0.2566 0.6941 0.079 Uiso 1 1 calc R . .
C4A C 0.5327(6) 0.2921(3) 0.8999(4) 0.032(4) Uiso 0.526(11) 1 d PG A 1
C5A C 0.5131(4) 0.3797(4) 0.9156(4) 0.0408(18) Uiso 0.526(11) 1 d PG A 1
H5A H 0.4354 0.3999 0.9182 0.049 Uiso 0.526(11) 1 calc PR A 1
C6A C 0.6071(4) 0.4379(3) 0.9275(4) 0.054(2) Uiso 0.526(11) 1 d PG A 1
H6A H 0.5937 0.4979 0.9382 0.064 Uiso 0.526(11) 1 calc PR A 1
C7A C 0.7208(4) 0.4085(4) 0.9237(4) 0.0419(19) Uiso 0.526(11) 1 d PG A 1
H7A H 0.7851 0.4483 0.9318 0.050 Uiso 0.526(11) 1 calc PR A 1
C8A C 0.7404(5) 0.3208(4) 0.9080(5) 0.047(7) Uiso 0.526(11) 1 d PG A 1
H8A H 0.8181 0.3007 0.9055 0.056 Uiso 0.526(11) 1 calc PR A 1
C9A C 0.6464(7) 0.2626(3) 0.8961(6) 0.038(4) Uiso 0.526(11) 1 d PG A 1
H9A H 0.6598 0.2027 0.8854 0.046 Uiso 0.526(11) 1 calc PR A 1
C4B C 0.5356(6) 0.2870(4) 0.9061(5) 0.033(5) Uiso 0.474(11) 1 d PG A 2
C5B C 0.5232(4) 0.3632(4) 0.9469(4) 0.0351(19) Uiso 0.474(11) 1 d PG A 2
H5B H 0.4481 0.3794 0.9590 0.042 Uiso 0.474(11) 1 calc PR A 2
C6B C 0.6206(5) 0.4157(4) 0.9699(5) 0.048(2) Uiso 0.474(11) 1 d PG A 2
H6B H 0.6122 0.4678 0.9977 0.058 Uiso 0.474(11) 1 calc PR A 2
C7B C 0.7304(4) 0.3921(4) 0.9522(5) 0.046(2) Uiso 0.474(11) 1 d PG A 2
H7B H 0.7970 0.4280 0.9679 0.056 Uiso 0.474(11) 1 calc PR A 2
C8B C 0.7428(5) 0.3159(5) 0.9114(5) 0.044(7) Uiso 0.474(11) 1 d PG A 2
H8B H 0.8179 0.2998 0.8993 0.053 Uiso 0.474(11) 1 calc PR A 2
C9B C 0.6454(7) 0.2634(4) 0.8884(6) 0.036(5) Uiso 0.474(11) 1 d PG A 2
H9B H 0.6539 0.2113 0.8606 0.044 Uiso 0.474(11) 1 calc PR A 2
C10 C 0.2255(3) 0.3210(2) 0.9035(2) 0.0335(7) Uani 1 1 d . . .
H10 H 0.2722 0.3637 0.8774 0.040 Uiso 1 1 calc R . .
C11 C 0.1928(3) 0.3671(2) 0.9722(2) 0.0436(8) Uani 1 1 d . . .
H11A H 0.1502 0.3263 1.0008 0.065 Uiso 1 1 calc R . .
H11B H 0.1425 0.4176 0.9564 0.065 Uiso 1 1 calc R . .
H11C H 0.2644 0.3871 1.0038 0.065 Uiso 1 1 calc R . .
C12 C 0.1165(3) 0.2988(3) 0.8488(2) 0.0433(8) Uani 1 1 d . . .
H12A H 0.1387 0.2630 0.8077 0.065 Uiso 1 1 calc R . .
H12B H 0.0792 0.3532 0.8282 0.065 Uiso 1 1 calc R . .
H12C H 0.0611 0.2661 0.8751 0.065 Uiso 1 1 calc R . .
C13 C 0.3122(2) 0.19265(17) 1.07708(10) 0.0400(8) Uani 1 1 d G A .
C14 C 0.2659(2) 0.14585(16) 1.13256(14) 0.0502(10) Uani 1 1 d G . .
H14 H 0.2148 0.0976 1.1191 0.060 Uiso 1 1 calc R . .
C15 C 0.2944(3) 0.1696(2) 1.20768(12) 0.0664(14) Uani 1 1 d G . .
H15 H 0.2628 0.1376 1.2456 0.080 Uiso 1 1 calc R . .
C16 C 0.3693(3) 0.2402(2) 1.22733(11) 0.0777(17) Uani 1 1 d G . .
H16 H 0.3887 0.2564 1.2787 0.093 Uiso 1 1 calc R . .
C17 C 0.4156(2) 0.2870(2) 1.17184(16) 0.0795(16) Uani 1 1 d G . .
H17 H 0.4667 0.3352 1.1853 0.095 Uiso 1 1 calc R . .
C18 C 0.3871(2) 0.26321(18) 1.09672(13) 0.0569(11) Uani 1 1 d G . .
H18 H 0.4187 0.2952 1.0588 0.068 Uiso 1 1 calc R . .
C19 C 0.1256(3) 0.1280(2) 0.96372(19) 0.0330(7) Uani 1 1 d . A .
C20 C 0.0912(3) 0.0741(2) 0.9033(2) 0.0438(8) Uani 1 1 d . . .
H20 H 0.1486 0.0501 0.8757 0.053 Uiso 1 1 calc R . .
C21 C -0.0276(4) 0.0542(3) 0.8822(3) 0.0540(10) Uani 1 1 d . . .
H21 H -0.0514 0.0181 0.8397 0.065 Uiso 1 1 calc R . .
C22 C -0.1098(3) 0.0871(3) 0.9231(3) 0.0522(10) Uani 1 1 d . . .
H22 H -0.1907 0.0739 0.9086 0.063 Uiso 1 1 calc R . .
C23 C -0.0761(3) 0.1391(3) 0.9851(2) 0.0469(9) Uani 1 1 d . . .
H23 H -0.1334 0.1603 1.0141 0.056 Uiso 1 1 calc R . .
C24 C 0.0411(3) 0.1604(2) 1.0052(2) 0.0387(8) Uani 1 1 d . . .
H24 H 0.0641 0.1972 1.0474 0.046 Uiso 1 1 calc R . .
N1 N 0.3889(2) 0.20828(17) 0.78466(15) 0.0306(5) Uani 1 1 d . A .
N2 N 0.3022(2) 0.24223(16) 0.92240(14) 0.0267(5) Uani 1 1 d . A .
Al1 Al 0.38849(12) 0.10168(7) 0.73054(6) 0.0475(3) Uani 1 1 d D . .
P1 P 0.41694(7) 0.20902(5) 0.87639(4) 0.02633(17) Uani 1 1 d . . .
P2 P 0.28050(7) 0.15760(5) 0.97981(5) 0.02921(18) Uani 1 1 d . . .
Cl2 Cl 0.62261(7) 0.06921(5) 1.01239(5) 0.0411(2) Uani 1 1 d . . .
Cr1 Cr 0.42799(4) 0.06437(3) 0.93359(3) 0.02582(13) Uani 1 1 d . . .
Cl1 Cl 0.46905(14) 0.00235(7) 0.81657(6) 0.0707(4) Uani 1 1 d . A .

loop_
_atom_site_aniso_label
_atom_site_aniso_U_11
_atom_site_aniso_U_22
_atom_site_aniso_U_33
_atom_site_aniso_U_23
_atom_site_aniso_U_13
_atom_site_aniso_U_12
C1 0.056(2) 0.0311(16) 0.0371(18) 0.0062(14) 0.0128(16) 0.0011(15)
C2 0.071(3) 0.066(3) 0.054(3) 0.023(2) 0.013(2) -0.020(2)
C3 0.059(3) 0.053(2) 0.046(2) 0.0175(18) 0.0073(19) 0.0081(19)
C10 0.0324(16) 0.0245(14) 0.0458(19) 0.0020(13) 0.0124(14) 0.0038(12)
C11 0.0397(19) 0.0337(18) 0.059(2) -0.0094(16) 0.0114(17) 0.0032(14)
C12 0.0379(19) 0.047(2) 0.045(2) 0.0087(16) 0.0043(15) 0.0125(16)
C13 0.0339(17) 0.056(2) 0.0316(17) 0.0013(15) 0.0088(14) 0.0116(15)
C14 0.048(2) 0.070(3) 0.0353(19) 0.0099(18) 0.0158(17) 0.0212(19)
C15 0.054(3) 0.114(4) 0.033(2) 0.014(2) 0.0127(19) 0.036(3)
C16 0.044(2) 0.148(5) 0.038(2) -0.014(3) -0.0031(19) 0.021(3)
C17 0.053(3) 0.135(5) 0.047(3) -0.026(3) -0.006(2) -0.008(3)
C18 0.037(2) 0.089(3) 0.043(2) -0.006(2) -0.0002(17) -0.003(2)
C19 0.0338(16) 0.0282(15) 0.0397(17) 0.0072(13) 0.0149(14) 0.0030(12)
C20 0.0382(18) 0.0346(18) 0.061(2) -0.0077(16) 0.0152(17) -0.0005(15)
C21 0.042(2) 0.039(2) 0.081(3) -0.0140(19) 0.008(2) -0.0049(16)
C22 0.0311(18) 0.041(2) 0.085(3) 0.006(2) 0.0107(19) -0.0031(15)
C23 0.0369(19) 0.049(2) 0.059(2) 0.0131(18) 0.0221(18) 0.0047(16)
C24 0.0339(17) 0.0439(19) 0.0413(18) 0.0061(15) 0.0156(14) 0.0036(14)
N1 0.0349(14) 0.0287(13) 0.0297(13) 0.0038(11) 0.0095(11) 0.0002(11)
N2 0.0245(12) 0.0256(12) 0.0311(13) 0.0003(10) 0.0083(10) 0.0013(9)
Al1 0.0799(9) 0.0328(5) 0.0314(5) -0.0021(4) 0.0137(5) 0.0050(5)
P1 0.0265(4) 0.0258(4) 0.0279(4) 0.0002(3) 0.0079(3) -0.0004(3)
P2 0.0295(4) 0.0319(4) 0.0280(4) 0.0022(3) 0.0103(3) 0.0032(3)
Cl2 0.0285(4) 0.0371(4) 0.0557(5) 0.0156(4) -0.0015(3) -0.0070(3)
Cr1 0.0250(2) 0.0260(2) 0.0273(2) 0.00354(19) 0.00658(18) 0.00254(19)
Cl1 0.1320(11) 0.0468(5) 0.0373(5) 0.0052(4) 0.0255(6) 0.0401(6)

loop_
_atom_type_symbol
_atom_type_description
_atom_type_scat_dispersion_real
_atom_type_scat_dispersion_imag
_atom_type_scat_source
C C 0.0033 0.0016 'International Tables Vol C Tables 4.2.6.8 and 6.1.1.4'
H H 0.0000 0.0000 'International Tables Vol C Tables 4.2.6.8 and 6.1.1.4'
N N 0.0061 0.0033 'International Tables Vol C Tables 4.2.6.8 and 6.1.1.4'
Al Al 0.0645 0.0514 'International Tables Vol C Tables 4.2.6.8 and 6.1.1.4'
P P 0.1023 0.0942 'International Tables Vol C Tables 4.2.6.8 and 6.1.1.4'
Cl Cl 0.1484 0.1585 'International Tables Vol C Tables 4.2.6.8 and 6.1.1.4'
Cr Cr 0.3209 0.6236 'International Tables Vol C Tables 4.2.6.8 and 6.1.1.4'

loop_
_geom_angle_atom_site_label_1
_geom_angle_atom_site_label_2
_geom_angle_atom_site_label_3
_geom_angle
_geom_angle_site_symmetry_1
C26A C25A Al1 111.5(4) .
C26B C25B Al1 125.5(14) .
C28A C27A Al1 120.0(6) .
C28B C27B Al1 105.3(8) .
C3 C1 N1 111.0(3) .
C3 C1 C2 110.1(3) .
N1 C1 C2 111.2(3) .
C5A C4A C9A 120.0 .
C5A C4A P1 125.1(4) .
C9A C4A P1 114.8(4) .
C4A C5A C6A 120.0 .
C7A C6A C5A 120.0 .
C6A C7A C8A 120.0 .
C9A C8A C7A 120.0 .
C8A C9A C4A 120.0 .
C5B C4B C9B 120.0 .
C5B C4B P1 124.7(4) .
C9B C4B P1 115.2(4) .
C4B C5B C6B 120.0 .
C7B C6B C5B 120.0 .
C6B C7B C8B 120.0 .
C7B C8B C9B 120.0 .
C8B C9B C4B 120.0 .
N2 C10 C11 113.1(3) .
N2 C10 C12 112.0(3) .
C11 C10 C12 110.8(3) .
C14 C13 C18 120.0 .
C14 C13 P2 119.59(14) .
C18 C13 P2 120.34(14) .
C15 C14 C13 120.0 .
C14 C15 C16 120.0 .
C15 C16 C17 120.0 .
C18 C17 C16 120.0 .
C17 C18 C13 120.0 .
C20 C19 C24 119.3(3) .
C20 C19 P2 116.1(3) .
C24 C19 P2 124.5(3) .
C19 C20 C21 120.3(4) .
C22 C21 C20 119.7(4) .
C21 C22 C23 120.6(4) .
C22 C23 C24 119.9(4) .
C23 C24 C19 120.2(4) .
C1 N1 P1 120.4(2) .
C1 N1 Al1 118.9(2) .
P1 N1 Al1 120.64(15) .
C10 N2 P2 128.1(2) .
C10 N2 P1 126.1(2) .
P2 N2 P1 104.82(13) .
N1 Al1 C25A 118.8(2) .
N1 Al1 C27B 123.6(4) .
C25A Al1 C27B 94.3(4) .
N1 Al1 C25B 105.8(7) .
C27B Al1 C25B 109.8(9) .
N1 Al1 C27A 109.9(3) .
C25A Al1 C27A 115.8(3) .
C25B Al1 C27A 131.4(9) .
N1 Al1 Cl1 104.62(10) .
C25A Al1 Cl1 103.3(2) .
C27B Al1 Cl1 110.5(5) .
C25B Al1 Cl1 99.8(7) .
C27A Al1 Cl1 101.9(2) .
N1 P1 N2 115.42(13) .
N1 P1 C4B 109.4(3) .
N2 P1 C4B 104.9(2) .
N1 P1 C4A 105.6(3) .
N2 P1 C4A 105.3(2) .
N1 P1 Cr1 114.29(10) .
N2 P1 Cr1 93.54(9) .
C4B P1 Cr1 118.3(3) .
C4A P1 Cr1 122.3(2) .
N2 P2 C13 109.60(12) .
N2 P2 C19 108.50(14) .
C13 P2 C19 106.58(14) .
N2 P2 Cr1 93.89(9) .
C13 P2 Cr1 116.34(9) .
C19 P2 Cr1 120.71(11) .
Cr1 Cl2 Cr1 87.40(3) 3_657
Cl2 Cr1 Cl1 96.28(4) 3_657
Cl2 Cr1 P1 162.74(3) 3_657
Cl1 Cr1 P1 89.56(3) .
Cl2 Cr1 P2 98.02(3) 3_657
Cl1 Cr1 P2 138.95(4) .
P1 Cr1 P2 67.55(3) .
Cl2 Cr1 Cl2 92.60(3) 3_657
Cl1 Cr1 Cl2 103.82(5) .
P1 Cr1 Cl2 101.78(3) .
P2 Cr1 Cl2 113.69(4) .
Al1 Cl1 Cr1 102.78(5) .

loop_
_geom_bond_atom_site_label_1
_geom_bond_atom_site_label_2
_geom_bond_distance
_geom_bond_site_symmetry_2
C25A C26A 1.511(7) .
C25A Al1 1.989(4) .
C25B C26B 1.510(7) .
C25B Al1 1.992(5) .
C27A C28A 1.511(7) .
C27A Al1 1.995(5) .
C27B C28B 1.510(7) .
C27B Al1 1.991(5) .
C1 C3 1.501(6) .
C1 N1 1.502(4) .
C1 C2 1.521(6) .
C4A C5A 1.3900 .
C4A C9A 1.3900 .
C4A P1 1.840(4) .
C5A C6A 1.3900 .
C6A C7A 1.3900 .
C7A C8A 1.3900 .
C8A C9A 1.3900 .
C4B C5B 1.3900 .
C4B C9B 1.3900 .
C4B P1 1.829(5) .
C5B C6B 1.3900 .
C6B C7B 1.3900 .
C7B C8B 1.3900 .
C8B C9B 1.3900 .
C10 N2 1.499(4) .
C10 C11 1.512(5) .
C10 C12 1.514(5) .
C13 C14 1.3900 .
C13 C18 1.3900 .
C13 P2 1.8130(19) .
C14 C15 1.3900 .
C15 C16 1.3900 .
C16 C17 1.3900 .
C17 C18 1.3900 .
C19 C20 1.374(5) .
C19 C24 1.394(5) .
C19 P2 1.817(3) .
C20 C21 1.396(5) .
C21 C22 1.369(6) .
C22 C23 1.377(6) .
C23 C24 1.381(5) .
N1 P1 1.633(3) .
N1 Al1 1.892(3) .
N2 P2 1.691(3) .
N2 P1 1.726(3) .
Al1 Cl1 2.2644(15) .
P1 Cr1 2.4273(9) .
P2 Cr1 2.4426(9) .
Cl2 Cr1 2.3620(9) 3_657
Cl2 Cr1 2.4703(9) .
Cr1 Cl2 2.3620(9) 3_657
Cr1 Cl1 2.4098(11) .
